data_7040196
loop_
_publ_author_name
'Wittkamp, F.'
'Nagel, C.'
'Lauterjung, P.'
'Mallick, B.'
'Schatzschneider, U.'
'Apfel, U.-P.'

_publ_section_title
;
 Phosphine-ligated dinitrosyl iron complexes for redox-controlled NO
 release.
;
_journal_issue 25
_journal_name_full 'Dalton transactions (Cambridge, England : 2003)'
_journal_page_first 10271
_journal_page_last 10279
_journal_paper_doi 10.1039/c6dt01209d
_journal_volume 45
_journal_year 2016
_chemical_formula_moiety 'C26 H26 Fe N2 O2 P2'
_chemical_formula_sum 'C26 H26 Fe N2 O2 P2'
_chemical_formula_weight 516.28
_chemical_name_common (MePPh2)2[Fe(NO)2]
_chemical_name_systematic (MePPh2)2[Fe(NO)2]
_space_group_IT_number 61
_symmetry_cell_setting orthorhombic
_symmetry_space_group_name_Hall '-P 2ac 2ab'
_symmetry_space_group_name_H-M 'P b c a'
_atom_sites_solution_hydrogens geom
_atom_sites_solution_primary direct
_atom_sites_solution_secondary difmap
_audit_creation_method SHELXL-97
_audit_update_record
;
2016-01-22 deposited with the CCDC.
2016-05-23 downloaded from the CCDC.
;
_cell_angle_alpha 90.00
_cell_angle_beta 90.00
_cell_angle_gamma 90.00
_cell_formula_units_Z 16
_cell_length_a 15.8429(4)
_cell_length_b 16.3266(5)
_cell_length_c 38.8855(13)
_cell_measurement_reflns_used 21423
_cell_measurement_temperature 170(2)
_cell_measurement_theta_max 27.1700
_cell_measurement_theta_min 3.1700
_cell_volume 10058.2(5)
_computing_cell_refinement
;
CrysAlisPro, Agilent Technologies,
Version 1.171.36.24 (release 03-12-2012 CrysAlis171 .NET)
(compiled Dec  3 2012,18:21:49)
;
_computing_data_collection
;
CrysAlisPro, Agilent Technologies,
Version 1.171.36.24 (release 03-12-2012 CrysAlis171 .NET)
(compiled Dec  3 2012,18:21:49)
;
_computing_data_reduction
;
CrysAlisPro, Agilent Technologies,
Version 1.171.36.24 (release 03-12-2012 CrysAlis171 .NET)
(compiled Dec  3 2012,18:21:49)
;
_computing_structure_refinement 'SHELXL-97 (Sheldrick, 1997)'
_diffrn_ambient_temperature 170(2)
_diffrn_detector_area_resol_mean 8.4171
_diffrn_measured_fraction_theta_full 0.998
_diffrn_measured_fraction_theta_max 0.998
_diffrn_measurement_device_type 'Xcalibur, Sapphire2, large Be window'
_diffrn_measurement_method '\w and \p scans'
_diffrn_radiation_monochromator graphite
_diffrn_radiation_source 'fine-focus sealed tube'
_diffrn_radiation_type MoK\a
_diffrn_radiation_wavelength 0.71073
_diffrn_reflns_av_R_equivalents 0.0753
_diffrn_reflns_av_sigmaI/netI 0.0340
_diffrn_reflns_limit_h_max 18
_diffrn_reflns_limit_h_min -18
_diffrn_reflns_limit_k_max 19
_diffrn_reflns_limit_k_min -19
_diffrn_reflns_limit_l_max 46
_diffrn_reflns_limit_l_min -46
_diffrn_reflns_number 136062
_diffrn_reflns_theta_full 25.00
_diffrn_reflns_theta_max 25.00
_diffrn_reflns_theta_min 2.91
_exptl_absorpt_coefficient_mu 0.752
_exptl_absorpt_correction_T_max 1.00000
_exptl_absorpt_correction_T_min 0.74695
_exptl_absorpt_correction_type multi-scan
_exptl_absorpt_process_details
;
CrysAlisPro, Agilent Technologies,
Version 1.171.36.24 (release 03-12-2012 CrysAlis171 .NET)
(compiled Dec  3 2012,18:21:49)
Empirical absorption correction using spherical harmonics,
 implemented in SCALE3 ABSPACK scaling algorithm.
;
_exptl_crystal_colour red
_exptl_crystal_density_diffrn 1.364
_exptl_crystal_density_method 'not measured'
_exptl_crystal_description prism
_exptl_crystal_F_000 4288
_exptl_crystal_recrystallization_method 'Re-crystallisation from solvent: '
_exptl_crystal_size_max 0.4
_exptl_crystal_size_mid 0.3
_exptl_crystal_size_min 0.2
_refine_diff_density_max 0.350
_refine_diff_density_min -0.358
_refine_diff_density_rms 0.076
_refine_ls_extinction_method none
_refine_ls_goodness_of_fit_ref 1.141
_refine_ls_hydrogen_treatment constr
_refine_ls_matrix_type full
_refine_ls_number_parameters 599
_refine_ls_number_reflns 8840
_refine_ls_number_restraints 0
_refine_ls_restrained_S_all 1.141
_refine_ls_R_factor_all 0.0593
_refine_ls_R_factor_gt 0.0433
_refine_ls_shift/su_max 0.001
_refine_ls_shift/su_mean 0.000
_refine_ls_structure_factor_coef Fsqd
_refine_ls_weighting_details 'calc w=1/[\s^2^(Fo^2^)+(0.0373P)^2^+9.4879P] where P=(Fo^2^+2Fc^2^)/3'
_refine_ls_weighting_scheme calc
_refine_ls_wR_factor_gt 0.0932
_refine_ls_wR_factor_ref 0.0998
_reflns_number_gt 7144
_reflns_number_total 8840
_reflns_threshold_expression >2sigma(I)
_cod_data_source_file c6dt01209d2.cif
_cod_data_source_block fw49
_cod_original_sg_symbol_H-M 'P bca'
_cod_database_code 7040196
_publcif_datablock.id {8ef47d66-3ee7-4a17-a051-3ab6b98a76ac}

_cell_oxdiff_length_a 15.8421(4)
_cell_oxdiff_length_b 16.3287(5)
_cell_oxdiff_length_c 38.8825(11)
_cell_oxdiff_angle_alpha 90.001(2)
_cell_oxdiff_angle_beta 90.067(2)
_cell_oxdiff_angle_gamma 89.999(2)
_cell_oxdiff_volume 10058.1(5)
_cell_oxdiff_measurement_reflns_used 21423

loop_
_symmetry_equiv_pos_as_xyz
'x, y, z'
'-x+1/2, -y, z+1/2'
'x+1/2, -y+1/2, -z'
'-x, y+1/2, -z+1/2'
'-x, -y, -z'
'x-1/2, y, -z-1/2'
'-x-1/2, y-1/2, z'
'x, -y-1/2, z-1/2'

loop_
_atom_site_label
_atom_site_type_symbol
_atom_site_fract_x
_atom_site_fract_y
_atom_site_fract_z
_atom_site_U_iso_or_equiv
_atom_site_adp_type
_atom_site_occupancy
_atom_site_symmetry_multiplicity
_atom_site_calc_flag
_atom_site_refinement_flags
Fe1 Fe 0.30152(2) 0.20750(3) 0.030000(11) 0.02489(11) Uani 1 1 d .
P5 P 0.24734(5) 0.09699(5) 0.004393(19) 0.02236(17) Uani 1 1 d .
P9 P 0.18266(4) 0.26063(5) 0.051842(19) 0.02339(17) Uani 1 1 d .
O16 O 0.35777(18) 0.31877(17) -0.02156(8) 0.0688(9) Uani 1 1 d .
O58 O 0.38330(17) 0.14346(17) 0.08921(7) 0.0580(7) Uani 1 1 d .
N6 N 0.35058(16) 0.16995(16) 0.06402(7) 0.0328(6) Uani 1 1 d .
N10 N 0.33409(16) 0.27147(16) -0.00010(7) 0.0356(7) Uani 1 1 d .
C5 C 0.16109(17) 0.11734(16) -0.02552(7) 0.0223(6) Uani 1 1 d .
C20 C 0.1111(2) 0.19511(19) -0.07418(8) 0.0336(7) Uani 1 1 d .
H20 H 0.1218 0.2316 -0.0920 0.040 Uiso 1 1 calc R
C29 C 0.17481(19) 0.17304(18) -0.05203(8) 0.0292(7) Uani 1 1 d .
H29 H 0.2282 0.1958 -0.0548 0.035 Uiso 1 1 calc R
C33 C 0.2087(2) 0.01878(19) 0.03344(8) 0.0318(7) Uani 1 1 d .
H33A H 0.1629 0.0405 0.0468 0.048 Uiso 1 1 calc R
H33B H 0.2534 0.0019 0.0485 0.048 Uiso 1 1 calc R
H33C H 0.1892 -0.0274 0.0204 0.048 Uiso 1 1 calc R
C37 C 0.11679(17) 0.19054(17) 0.07629(7) 0.0241(6) Uani 1 1 d .
C38 C 0.1107(2) 0.3074(2) 0.02115(8) 0.0346(8) Uani 1 1 d .
H38A H 0.0979 0.2689 0.0032 0.052 Uiso 1 1 calc R
H38B H 0.1366 0.3552 0.0113 0.052 Uiso 1 1 calc R
H38C H 0.0595 0.3229 0.0327 0.052 Uiso 1 1 calc R
C43 C 0.0984(2) 0.10808(18) 0.12731(8) 0.0323(7) Uani 1 1 d .
H43 H 0.1169 0.0919 0.1490 0.039 Uiso 1 1 calc R
C45 C 0.08086(19) 0.0846(2) -0.02200(8) 0.0337(7) Uani 1 1 d .
H45 H 0.0702 0.0465 -0.0047 0.040 Uiso 1 1 calc R
C49 C 0.2947(2) 0.4231(2) 0.11780(8) 0.0372(8) Uani 1 1 d .
H49 H 0.3493 0.4352 0.1250 0.045 Uiso 1 1 calc R
C50 C 0.04184(18) 0.15777(19) 0.06308(8) 0.0296(7) Uani 1 1 d .
H50 H 0.0221 0.1746 0.0417 0.035 Uiso 1 1 calc R
C51 C 0.1323(2) 0.38567(19) 0.09726(8) 0.0327(7) Uani 1 1 d .
H51 H 0.0774 0.3726 0.0908 0.039 Uiso 1 1 calc R
C55 C 0.32032(18) 0.03706(18) -0.02209(7) 0.0257(7) Uani 1 1 d .
C62 C 0.2812(2) 0.36166(18) 0.09384(8) 0.0303(7) Uani 1 1 d .
H62 H 0.3268 0.3330 0.0848 0.036 Uiso 1 1 calc R
C63 C 0.19974(18) 0.34260(17) 0.08321(7) 0.0255(6) Uani 1 1 d .
C66 C 0.1463(2) 0.4476(2) 0.12066(9) 0.0395(8) Uani 1 1 d .
H66 H 0.1010 0.4769 0.1295 0.047 Uiso 1 1 calc R
C72 C 0.3473(2) -0.0794(2) -0.05845(8) 0.0409(8) Uani 1 1 d .
H72 H 0.3277 -0.1251 -0.0703 0.049 Uiso 1 1 calc R
C75 C 0.14414(18) 0.16462(18) 0.10856(7) 0.0266(7) Uani 1 1 d .
H75 H 0.1939 0.1857 0.1176 0.032 Uiso 1 1 calc R
C80 C 0.0249(2) 0.07562(19) 0.11379(9) 0.0369(8) Uani 1 1 d .
H80 H -0.0057 0.0371 0.1262 0.044 Uiso 1 1 calc R
C84 C -0.0028(2) 0.1004(2) 0.08183(9) 0.0361(8) Uani 1 1 d .
H84 H -0.0521 0.0782 0.0728 0.043 Uiso 1 1 calc R
C91 C 0.2917(2) -0.03158(19) -0.03995(8) 0.0336(7) Uani 1 1 d .
H91 H 0.2347 -0.0452 -0.0394 0.040 Uiso 1 1 calc R
C94 C 0.2275(2) 0.4663(2) 0.13099(9) 0.0418(9) Uani 1 1 d .
H94 H 0.2367 0.5081 0.1468 0.050 Uiso 1 1 calc R
C99 C 0.0164(2) 0.1080(2) -0.04395(9) 0.0458(9) Uani 1 1 d .
H99 H -0.0374 0.0863 -0.0411 0.055 Uiso 1 1 calc R
C100 C 0.40544(19) 0.0564(2) -0.02347(8) 0.0334(7) Uani 1 1 d .
H100 H 0.4256 0.1020 -0.0117 0.040 Uiso 1 1 calc R
C101 C 0.0316(2) 0.1632(2) -0.06989(9) 0.0413(8) Uani 1 1 d .
H101 H -0.0119 0.1789 -0.0845 0.050 Uiso 1 1 calc R
C105 C 0.4320(2) -0.0598(2) -0.05953(9) 0.0438(9) Uani 1 1 d .
H105 H 0.4694 -0.0924 -0.0719 0.053 Uiso 1 1 calc R
C112 C 0.4608(2) 0.0079(2) -0.04229(8) 0.0422(9) Uani 1 1 d .
H112 H 0.5178 0.0215 -0.0432 0.051 Uiso 1 1 calc R
Fe2 Fe 0.02584(3) 0.43498(3) 0.251699(11) 0.02511(11) Uani 1 1 d .
P6 P 0.12062(5) 0.38889(5) 0.289409(19) 0.02429(17) Uani 1 1 d .
P11 P 0.00722(5) 0.32021(5) 0.221360(19) 0.02371(17) Uani 1 1 d .
O87 O 0.1104(2) 0.54166(18) 0.20529(8) 0.0764(10) Uani 1 1 d .
O113 O -0.12443(17) 0.45736(18) 0.29067(8) 0.0685(9) Uani 1 1 d .
N52 N 0.07559(17) 0.49750(16) 0.22524(7) 0.0365(6) Uani 1 1 d .
N73 N -0.06137(17) 0.44890(16) 0.27412(7) 0.0365(7) Uani 1 1 d .
C2 C 0.14639(18) 0.46347(18) 0.32276(7) 0.0264(7) Uani 1 1 d .
C6 C -0.0617(2) 0.2440(2) 0.24056(8) 0.0347(7) Uani 1 1 d .
H6A H -0.1168 0.2672 0.2439 0.052 Uiso 1 1 calc R
H6B H -0.0390 0.2272 0.2623 0.052 Uiso 1 1 calc R
H6C H -0.0657 0.1974 0.2256 0.052 Uiso 1 1 calc R
C7 C 0.10345(18) 0.26408(17) 0.21037(7) 0.0251(6) Uani 1 1 d .
C13 C -0.04046(17) 0.33810(18) 0.17922(7) 0.0242(6) Uani 1 1 d .
C17 C 0.2004(2) 0.1508(2) 0.21516(9) 0.0415(9) Uani 1 1 d .
H17 H 0.2127 0.0985 0.2232 0.050 Uiso 1 1 calc R
C21 C 0.1538(2) 0.54548(19) 0.31334(8) 0.0341(7) Uani 1 1 d .
H21 H 0.1422 0.5612 0.2908 0.041 Uiso 1 1 calc R
C23 C -0.0739(2) 0.41470(19) 0.17132(8) 0.0334(7) Uani 1 1 d .
H23 H -0.0713 0.4566 0.1875 0.040 Uiso 1 1 calc R
C27 C 0.16452(19) 0.30591(19) 0.19193(8) 0.0314(7) Uani 1 1 d .
H27 H 0.1532 0.3586 0.1841 0.038 Uiso 1 1 calc R
C28 C 0.22655(18) 0.3633(2) 0.27441(8) 0.0339(8) Uani 1 1 d .
H28A H 0.2505 0.4096 0.2628 0.051 Uiso 1 1 calc R
H28B H 0.2236 0.3177 0.2589 0.051 Uiso 1 1 calc R
H28C H 0.2613 0.3490 0.2937 0.051 Uiso 1 1 calc R
C30 C 0.16267(19) 0.4419(2) 0.35662(8) 0.0334(7) Uani 1 1 d .
H30 H 0.1580 0.3874 0.3633 0.040 Uiso 1 1 calc R
C36 C 0.0089(2) 0.3028(2) 0.33073(8) 0.0342(7) Uani 1 1 d .
H36 H -0.0209 0.3518 0.3314 0.041 Uiso 1 1 calc R
C47 C 0.08563(18) 0.29926(18) 0.31330(7) 0.0275(7) Uani 1 1 d .
C54 C 0.1935(2) 0.5809(2) 0.37087(9) 0.0422(9) Uani 1 1 d .
H54 H 0.2090 0.6202 0.3870 0.051 Uiso 1 1 calc R
C69 C 0.1781(2) 0.6035(2) 0.33716(10) 0.0414(8) Uani 1 1 d .
H69 H 0.1843 0.6579 0.3305 0.050 Uiso 1 1 calc R
C78 C 0.1213(2) 0.18551(19) 0.22196(8) 0.0336(7) Uani 1 1 d .
H78 H 0.0809 0.1561 0.2342 0.040 Uiso 1 1 calc R
C79 C -0.0237(2) 0.2345(2) 0.34704(8) 0.0399(8) Uani 1 1 d .
H79 H -0.0749 0.2380 0.3586 0.048 Uiso 1 1 calc R
C83 C 0.2423(2) 0.2707(2) 0.18497(8) 0.0366(8) Uani 1 1 d .
H83 H 0.2825 0.2994 0.1723 0.044 Uiso 1 1 calc R
C86 C -0.1156(2) 0.3677(2) 0.11575(8) 0.0370(8) Uani 1 1 d .
H86 H -0.1410 0.3774 0.0946 0.044 Uiso 1 1 calc R
C90 C 0.1286(2) 0.2254(2) 0.31284(9) 0.0391(8) Uani 1 1 d .
H90 H 0.1801 0.2215 0.3015 0.047 Uiso 1 1 calc R
C93 C 0.2598(2) 0.1935(2) 0.19678(9) 0.0389(8) Uani 1 1 d .
H93 H 0.3121 0.1699 0.1923 0.047 Uiso 1 1 calc R
C98 C -0.0829(2) 0.2917(2) 0.12310(8) 0.0372(8) Uani 1 1 d .
H98 H -0.0861 0.2500 0.1069 0.045 Uiso 1 1 calc R
C104 C 0.0195(2) 0.1616(2) 0.34615(9) 0.0467(9) Uani 1 1 d .
H104 H -0.0026 0.1156 0.3570 0.056 Uiso 1 1 calc R
C108 C -0.04541(19) 0.27715(19) 0.15450(8) 0.0329(7) Uani 1 1 d .
H108 H -0.0231 0.2256 0.1592 0.039 Uiso 1 1 calc R
C110 C 0.1857(2) 0.5001(2) 0.38050(9) 0.0415(9) Uani 1 1 d .
H110 H 0.1959 0.4847 0.4031 0.050 Uiso 1 1 calc R
C117 C -0.1107(2) 0.4292(2) 0.13970(9) 0.0400(8) Uani 1 1 d .
H117 H -0.1322 0.4808 0.1346 0.048 Uiso 1 1 calc R
C119 C 0.0953(3) 0.1570(2) 0.32925(10) 0.0517(10) Uani 1 1 d .
H119 H 0.1246 0.1077 0.3287 0.062 Uiso 1 1 calc R

loop_
_atom_site_aniso_label
_atom_site_aniso_U_11
_atom_site_aniso_U_22
_atom_site_aniso_U_33
_atom_site_aniso_U_23
_atom_site_aniso_U_13
_atom_site_aniso_U_12
Fe1 0.0202(2) 0.0283(2) 0.0262(2) -0.00296(18) 0.00108(17) -0.00127(18)
P5 0.0219(4) 0.0246(4) 0.0206(4) 0.0005(3) -0.0006(3) -0.0003(3)
P9 0.0212(4) 0.0263(4) 0.0226(4) -0.0003(3) 0.0006(3) 0.0000(3)
O16 0.0579(17) 0.0658(19) 0.083(2) 0.0368(17) 0.0285(16) -0.0022(15)
O58 0.0594(17) 0.0701(19) 0.0446(16) 0.0003(14) -0.0251(14) 0.0183(14)
N6 0.0265(13) 0.0363(15) 0.0356(16) -0.0082(13) -0.0041(12) 0.0041(12)
N10 0.0275(14) 0.0354(16) 0.0439(17) 0.0008(13) 0.0113(12) 0.0005(12)
C5 0.0233(14) 0.0204(15) 0.0234(15) -0.0043(12) -0.0020(12) 0.0003(12)
C20 0.0428(19) 0.0323(18) 0.0256(17) 0.0001(14) -0.0045(14) 0.0038(15)
C29 0.0294(16) 0.0296(17) 0.0286(17) -0.0014(14) -0.0011(13) -0.0040(13)
C33 0.0337(17) 0.0299(18) 0.0319(17) 0.0063(14) 0.0029(14) 0.0013(14)
C37 0.0224(14) 0.0239(16) 0.0261(16) -0.0043(12) 0.0035(12) 0.0031(12)
C38 0.0350(17) 0.0371(19) 0.0316(18) 0.0054(15) 0.0010(14) 0.0060(14)
C43 0.0366(18) 0.0275(17) 0.0329(18) 0.0020(14) 0.0056(14) 0.0070(14)
C45 0.0301(17) 0.0402(19) 0.0309(18) 0.0045(15) -0.0034(14) -0.0061(14)
C49 0.0418(19) 0.0322(19) 0.0375(19) 0.0012(15) -0.0052(15) -0.0130(16)
C50 0.0241(15) 0.0352(18) 0.0294(17) -0.0048(14) 0.0016(13) -0.0010(13)
C51 0.0324(17) 0.0311(18) 0.0347(18) 0.0007(15) 0.0044(14) -0.0016(14)
C55 0.0301(16) 0.0284(17) 0.0187(15) 0.0045(12) -0.0024(12) 0.0075(13)
C62 0.0333(17) 0.0251(17) 0.0327(17) 0.0016(14) 0.0007(14) -0.0013(13)
C63 0.0300(16) 0.0239(16) 0.0227(15) 0.0064(12) 0.0032(13) -0.0030(13)
C66 0.049(2) 0.0293(19) 0.040(2) -0.0045(15) 0.0149(17) 0.0021(16)
C72 0.056(2) 0.036(2) 0.0313(18) -0.0048(15) -0.0075(17) 0.0154(17)
C75 0.0251(15) 0.0269(16) 0.0279(16) -0.0021(13) 0.0004(13) -0.0001(13)
C80 0.0344(18) 0.0271(18) 0.049(2) 0.0021(15) 0.0154(16) -0.0004(14)
C84 0.0258(16) 0.0358(19) 0.047(2) -0.0086(16) 0.0028(15) -0.0072(14)
C91 0.0371(18) 0.0331(18) 0.0306(17) -0.0015(14) -0.0064(14) 0.0037(14)
C94 0.063(2) 0.0264(18) 0.0357(19) -0.0047(15) 0.0059(17) -0.0112(17)
C99 0.0253(17) 0.062(2) 0.050(2) 0.0044(19) -0.0061(16) -0.0090(17)
C100 0.0313(17) 0.0381(19) 0.0307(18) 0.0027(14) 0.0033(14) 0.0008(14)
C101 0.0316(18) 0.054(2) 0.038(2) -0.0019(17) -0.0092(15) 0.0080(16)
C105 0.049(2) 0.051(2) 0.0314(19) 0.0015(17) 0.0042(16) 0.0263(18)
C112 0.0354(18) 0.056(2) 0.0352(19) 0.0052(17) 0.0079(15) 0.0118(17)
Fe2 0.0280(2) 0.0223(2) 0.0250(2) 0.00153(18) -0.00352(18) 0.00317(17)
P6 0.0236(4) 0.0258(4) 0.0234(4) 0.0017(3) -0.0002(3) 0.0019(3)
P11 0.0234(4) 0.0223(4) 0.0255(4) 0.0020(3) -0.0012(3) 0.0013(3)
O87 0.095(2) 0.0588(19) 0.075(2) 0.0290(16) 0.0034(18) -0.0356(17)
O113 0.0473(17) 0.079(2) 0.080(2) 0.0006(17) 0.0255(16) 0.0245(15)
N52 0.0433(16) 0.0287(15) 0.0376(16) 0.0052(13) -0.0086(13) -0.0060(13)
N73 0.0344(15) 0.0355(16) 0.0397(16) -0.0018(13) -0.0034(13) 0.0120(12)
C2 0.0216(15) 0.0302(17) 0.0274(16) -0.0019(13) 0.0009(12) 0.0023(12)
C6 0.0311(17) 0.0362(19) 0.0369(19) 0.0076(15) 0.0023(14) -0.0042(14)
C7 0.0271(15) 0.0224(16) 0.0257(16) -0.0033(12) -0.0053(12) 0.0037(12)
C13 0.0177(14) 0.0280(17) 0.0269(16) 0.0019(13) 0.0030(12) -0.0011(12)
C17 0.045(2) 0.0261(18) 0.054(2) -0.0009(16) -0.0123(17) 0.0133(16)
C21 0.0343(18) 0.0339(19) 0.0340(18) 0.0013(15) -0.0016(14) -0.0018(14)
C23 0.0359(18) 0.0293(18) 0.0350(18) -0.0021(14) -0.0102(15) 0.0032(14)
C27 0.0324(17) 0.0321(18) 0.0298(17) 0.0022(14) 0.0018(14) 0.0080(14)
C28 0.0250(16) 0.042(2) 0.0347(18) -0.0021(15) 0.0014(13) 0.0020(14)
C30 0.0327(17) 0.0343(18) 0.0331(18) -0.0011(15) -0.0050(14) 0.0063(14)
C36 0.0331(17) 0.0399(19) 0.0297(17) 0.0062(15) -0.0033(14) 0.0022(15)
C47 0.0299(16) 0.0299(17) 0.0226(15) 0.0030(13) -0.0059(13) -0.0006(13)
C54 0.0324(18) 0.046(2) 0.048(2) -0.0209(18) -0.0085(16) 0.0021(16)
C69 0.0364(18) 0.0313(19) 0.057(2) -0.0053(17) 0.0003(17) -0.0057(15)
C78 0.0317(17) 0.0270(17) 0.0421(19) 0.0032(15) -0.0077(15) 0.0009(13)
C79 0.0377(18) 0.053(2) 0.0293(18) 0.0098(16) -0.0024(15) -0.0107(17)
C83 0.0326(17) 0.046(2) 0.0317(18) 0.0013(15) 0.0044(14) 0.0042(15)
C86 0.0372(18) 0.045(2) 0.0288(18) 0.0054(16) -0.0068(15) -0.0052(16)
C90 0.0389(19) 0.0343(19) 0.044(2) 0.0077(16) 0.0013(16) 0.0063(15)
C93 0.0305(17) 0.042(2) 0.044(2) -0.0084(17) -0.0027(15) 0.0122(16)
C98 0.0379(18) 0.044(2) 0.0301(18) -0.0098(15) -0.0027(15) 0.0000(16)
C104 0.058(2) 0.040(2) 0.042(2) 0.0151(17) -0.0053(18) -0.0187(18)
C108 0.0333(17) 0.0299(18) 0.0353(18) -0.0002(14) -0.0013(14) 0.0063(14)
C110 0.0377(19) 0.050(2) 0.0363(19) -0.0099(17) -0.0098(15) 0.0075(17)
C117 0.044(2) 0.0312(19) 0.045(2) 0.0048(16) -0.0179(16) 0.0034(15)
C119 0.068(3) 0.027(2) 0.060(3) 0.0125(18) 0.000(2) 0.0059(18)

loop_
_atom_type_symbol
_atom_type_description
_atom_type_scat_dispersion_real
_atom_type_scat_dispersion_imag
_atom_type_scat_source
C C 0.0033 0.0016 'International Tables Vol C Tables 4.2.6.8 and 6.1.1.4'
H H 0.0000 0.0000 'International Tables Vol C Tables 4.2.6.8 and 6.1.1.4'
Fe Fe 0.3463 0.8444 'International Tables Vol C Tables 4.2.6.8 and 6.1.1.4'
N N 0.0061 0.0033 'International Tables Vol C Tables 4.2.6.8 and 6.1.1.4'
O O 0.0106 0.0060 'International Tables Vol C Tables 4.2.6.8 and 6.1.1.4'
P P 0.1023 0.0942 'International Tables Vol C Tables 4.2.6.8 and 6.1.1.4'

loop_
_geom_angle_atom_site_label_1
_geom_angle_atom_site_label_2
_geom_angle_atom_site_label_3
_geom_angle
N10 Fe1 N6 130.93(13)
N10 Fe1 P5 108.37(10)
N6 Fe1 P5 103.77(9)
N10 Fe1 P9 106.64(9)
N6 Fe1 P9 103.62(9)
P5 Fe1 P9 99.14(3)
C33 P5 C5 105.82(14)
C33 P5 C55 100.81(14)
C5 P5 C55 102.22(13)
C33 P5 Fe1 114.93(11)
C5 P5 Fe1 115.16(9)
C55 P5 Fe1 116.09(10)
C37 P9 C38 104.33(14)
C37 P9 C63 101.34(13)
C38 P9 C63 102.88(14)
C37 P9 Fe1 115.92(9)
C38 P9 Fe1 116.16(11)
C63 P9 Fe1 114.29(10)
O58 N6 Fe1 177.6(3)
O16 N10 Fe1 179.0(3)
C45 C5 C29 117.9(3)
C45 C5 P5 123.6(2)
C29 C5 P5 118.3(2)
C101 C20 C29 119.8(3)
C101 C20 H20 120.1
C29 C20 H20 120.1
C20 C29 C5 121.4(3)
C20 C29 H29 119.3
C5 C29 H29 119.3
P5 C33 H33A 109.5
P5 C33 H33B 109.5
H33A C33 H33B 109.5
P5 C33 H33C 109.5
H33A C33 H33C 109.5
H33B C33 H33C 109.5
C75 C37 C50 118.6(3)
C75 C37 P9 118.9(2)
C50 C37 P9 122.4(2)
P9 C38 H38A 109.5
P9 C38 H38B 109.5
H38A C38 H38B 109.5
P9 C38 H38C 109.5
H38A C38 H38C 109.5
H38B C38 H38C 109.5
C75 C43 C80 119.8(3)
C75 C43 H43 120.1
C80 C43 H43 120.1
C99 C45 C5 120.6(3)
C99 C45 H45 119.7
C5 C45 H45 119.7
C94 C49 C62 120.1(3)
C94 C49 H49 119.9
C62 C49 H49 119.9
C84 C50 C37 120.0(3)
C84 C50 H50 120.0
C37 C50 H50 120.0
C66 C51 C63 120.4(3)
C66 C51 H51 119.8
C63 C51 H51 119.8
C100 C55 C91 118.7(3)
C100 C55 P5 120.9(2)
C91 C55 P5 120.3(2)
C49 C62 C63 120.4(3)
C49 C62 H62 119.8
C63 C62 H62 119.8
C62 C63 C51 118.9(3)
C62 C63 P9 119.9(2)
C51 C63 P9 121.2(2)
C51 C66 C94 120.3(3)
C51 C66 H66 119.9
C94 C66 H66 119.9
C105 C72 C91 120.4(3)
C105 C72 H72 119.8
C91 C72 H72 119.8
C43 C75 C37 121.0(3)
C43 C75 H75 119.5
C37 C75 H75 119.5
C84 C80 C43 119.9(3)
C84 C80 H80 120.0
C43 C80 H80 120.0
C80 C84 C50 120.7(3)
C80 C84 H84 119.6
C50 C84 H84 119.6
C72 C91 C55 120.4(3)
C72 C91 H91 119.8
C55 C91 H91 119.8
C49 C94 C66 119.9(3)
C49 C94 H94 120.1
C66 C94 H94 120.1
C101 C99 C45 120.3(3)
C101 C99 H99 119.9
C45 C99 H99 119.9
C55 C100 C112 120.3(3)
C55 C100 H100 119.9
C112 C100 H100 119.9
C99 C101 C20 120.0(3)
C99 C101 H101 120.0
C20 C101 H101 120.0
C112 C105 C72 119.7(3)
C112 C105 H105 120.2
C72 C105 H105 120.2
C105 C112 C100 120.5(3)
C105 C112 H112 119.8
C100 C112 H112 119.8
N73 Fe2 N52 130.13(13)
N73 Fe2 P6 105.25(9)
N52 Fe2 P6 107.29(10)
N73 Fe2 P11 106.51(10)
N52 Fe2 P11 104.64(10)
P6 Fe2 P11 98.81(3)
C47 P6 C2 104.00(14)
C47 P6 C28 105.00(15)
C2 P6 C28 100.03(14)
C47 P6 Fe2 113.70(10)
C2 P6 Fe2 113.13(10)
C28 P6 Fe2 119.11(11)
C6 P11 C13 103.27(14)
C6 P11 C7 104.73(14)
C13 P11 C7 102.43(13)
C6 P11 Fe2 115.89(11)
C13 P11 Fe2 113.20(10)
C7 P11 Fe2 115.69(10)
O87 N52 Fe2 178.0(3)
O113 N73 Fe2 178.6(3)
C30 C2 C21 118.6(3)
C30 C2 P6 123.1(2)
C21 C2 P6 118.2(2)
P11 C6 H6A 109.5
P11 C6 H6B 109.5
H6A C6 H6B 109.5
P11 C6 H6C 109.5
H6A C6 H6C 109.5
H6B C6 H6C 109.5
C27 C7 C78 118.8(3)
C27 C7 P11 117.1(2)
C78 C7 P11 123.8(2)
C108 C13 C23 118.1(3)
C108 C13 P11 122.0(2)
C23 C13 P11 119.9(2)
C93 C17 C78 120.5(3)
C93 C17 H17 119.7
C78 C17 H17 119.7
C69 C21 C2 120.4(3)
C69 C21 H21 119.8
C2 C21 H21 119.8
C117 C23 C13 120.7(3)
C117 C23 H23 119.6
C13 C23 H23 119.6
C7 C27 C83 121.2(3)
C7 C27 H27 119.4
C83 C27 H27 119.4
P6 C28 H28A 109.5
P6 C28 H28B 109.5
H28A C28 H28B 109.5
P6 C28 H28C 109.5
H28A C28 H28C 109.5
H28B C28 H28C 109.5
C110 C30 C2 120.9(3)
C110 C30 H30 119.6
C2 C30 H30 119.6
C79 C36 C47 121.1(3)
C79 C36 H36 119.5
C47 C36 H36 119.5
C90 C47 C36 118.1(3)
C90 C47 P6 122.9(2)
C36 C47 P6 118.8(2)
C110 C54 C69 119.8(3)
C110 C54 H54 120.1
C69 C54 H54 120.1
C21 C69 C54 120.2(3)
C21 C69 H69 119.9
C54 C69 H69 119.9
C7 C78 C17 119.6(3)
C7 C78 H78 120.2
C17 C78 H78 120.2
C104 C79 C36 120.1(3)
C104 C79 H79 120.0
C36 C79 H79 120.0
C93 C83 C27 119.7(3)
C93 C83 H83 120.1
C27 C83 H83 120.1
C117 C86 C98 119.9(3)
C117 C86 H86 120.1
C98 C86 H86 120.1
C47 C90 C119 120.4(3)
C47 C90 H90 119.8
C119 C90 H90 119.8
C83 C93 C17 120.2(3)
C83 C93 H93 119.9
C17 C93 H93 119.9
C86 C98 C108 120.2(3)
C86 C98 H98 119.9
C108 C98 H98 119.9
C119 C104 C79 119.8(3)
C119 C104 H104 120.1
C79 C104 H104 120.1
C98 C108 C13 121.0(3)
C98 C108 H108 119.5
C13 C108 H108 119.5
C30 C110 C54 120.1(3)
C30 C110 H110 119.9
C54 C110 H110 119.9
C86 C117 C23 120.2(3)
C86 C117 H117 119.9
C23 C117 H117 119.9
C104 C119 C90 120.5(3)
C104 C119 H119 119.7
C90 C119 H119 119.7

loop_
_geom_bond_atom_site_label_1
_geom_bond_atom_site_label_2
_geom_bond_distance
Fe1 N10 1.651(3)
Fe1 N6 1.652(3)
Fe1 P5 2.2325(8)
Fe1 P9 2.2405(8)
P5 C33 1.811(3)
P5 C5 1.825(3)
P5 C55 1.831(3)
P9 C37 1.817(3)
P9 C38 1.819(3)
P9 C63 1.831(3)
O16 N10 1.198(3)
O58 N6 1.190(3)
C5 C45 1.386(4)
C5 C29 1.392(4)
C20 C101 1.373(5)
C20 C29 1.375(4)
C20 H20 0.9300
C29 H29 0.9300
C33 H33A 0.9600
C33 H33B 0.9600
C33 H33C 0.9600
C37 C75 1.394(4)
C37 C50 1.400(4)
C38 H38A 0.9600
C38 H38B 0.9600
C38 H38C 0.9600
C43 C75 1.382(4)
C43 C80 1.382(5)
C43 H43 0.9300
C45 C99 1.385(4)
C45 H45 0.9300
C49 C94 1.376(5)
C49 C62 1.386(4)
C49 H49 0.9300
C50 C84 1.382(4)
C50 H50 0.9300
C51 C66 1.378(4)
C51 C63 1.391(4)
C51 H51 0.9300
C55 C100 1.386(4)
C55 C91 1.394(4)
C62 C63 1.390(4)
C62 H62 0.9300
C66 C94 1.382(5)
C66 H66 0.9300
C72 C105 1.380(5)
C72 C91 1.380(4)
C72 H72 0.9300
C75 H75 0.9300
C80 C84 1.379(5)
C80 H80 0.9300
C84 H84 0.9300
C91 H91 0.9300
C94 H94 0.9300
C99 C101 1.373(5)
C99 H99 0.9300
C100 C112 1.390(4)
C100 H100 0.9300
C101 H101 0.9300
C105 C112 1.371(5)
C105 H105 0.9300
C112 H112 0.9300
Fe2 N73 1.649(3)
Fe2 N52 1.650(3)
Fe2 P6 2.2296(8)
Fe2 P11 2.2338(9)
P6 C47 1.820(3)
P6 C2 1.825(3)
P6 C28 1.825(3)
P11 C6 1.816(3)
P11 C13 1.828(3)
P11 C7 1.829(3)
O87 N52 1.194(3)
O113 N73 1.196(4)
C2 C30 1.388(4)
C2 C21 1.393(4)
C6 H6A 0.9600
C6 H6B 0.9600
C6 H6C 0.9600
C7 C27 1.385(4)
C7 C78 1.389(4)
C13 C108 1.386(4)
C13 C23 1.392(4)
C17 C93 1.372(5)
C17 C78 1.400(4)
C17 H17 0.9300
C21 C69 1.380(5)
C21 H21 0.9300
C23 C117 1.381(4)
C23 H23 0.9300
C27 C83 1.387(4)
C27 H27 0.9300
C28 H28A 0.9600
C28 H28B 0.9600
C28 H28C 0.9600
C30 C110 1.377(4)
C30 H30 0.9300
C36 C79 1.382(4)
C36 C47 1.394(4)
C36 H36 0.9300
C47 C90 1.385(4)
C54 C110 1.378(5)
C54 C69 1.383(5)
C54 H54 0.9300
C69 H69 0.9300
C78 H78 0.9300
C79 C104 1.373(5)
C79 H79 0.9300
C83 C93 1.370(5)
C83 H83 0.9300
C86 C117 1.372(5)
C86 C98 1.374(5)
C86 H86 0.9300
C90 C119 1.391(5)
C90 H90 0.9300
C93 H93 0.9300
C98 C108 1.378(4)
C98 H98 0.9300
C104 C119 1.371(5)
C104 H104 0.9300
C108 H108 0.9300
C110 H110 0.9300
C117 H117 0.9300
C119 H119 0.9300

loop_
_geom_torsion_atom_site_label_1
_geom_torsion_atom_site_label_2
_geom_torsion_atom_site_label_3
_geom_torsion_atom_site_label_4
_geom_torsion
N10 Fe1 P5 C33 179.53(15)
N6 Fe1 P5 C33 37.13(15)
P9 Fe1 P5 C33 -69.43(12)
N10 Fe1 P5 C5 -57.07(14)
N6 Fe1 P5 C5 160.53(14)
P9 Fe1 P5 C5 53.97(11)
N10 Fe1 P5 C55 62.28(14)
N6 Fe1 P5 C55 -80.11(14)
P9 Fe1 P5 C55 173.32(10)
N10 Fe1 P9 C37 162.82(14)
N6 Fe1 P9 C37 -56.27(14)
P5 Fe1 P9 C37 50.41(11)
N10 Fe1 P9 C38 39.77(16)
N6 Fe1 P9 C38 -179.33(15)
P5 Fe1 P9 C38 -72.64(13)
N10 Fe1 P9 C63 -79.84(14)
N6 Fe1 P9 C63 61.06(14)
P5 Fe1 P9 C63 167.75(10)
N10 Fe1 N6 O58 136(6)
P5 Fe1 N6 O58 -94(6)
P9 Fe1 N6 O58 9(6)
N6 Fe1 N10 O16 -67(16)
P5 Fe1 N10 O16 165(100)
P9 Fe1 N10 O16 59(16)
C33 P5 C5 C45 7.4(3)
C55 P5 C5 C45 112.5(3)
Fe1 P5 C5 C45 -120.7(2)
C33 P5 C5 C29 -177.1(2)
C55 P5 C5 C29 -72.0(2)
Fe1 P5 C5 C29 54.8(2)
C101 C20 C29 C5 1.3(5)
C45 C5 C29 C20 -0.1(4)
P5 C5 C29 C20 -175.9(2)
C38 P9 C37 C75 -159.4(2)
C63 P9 C37 C75 -52.8(2)
Fe1 P9 C37 C75 71.6(2)
C38 P9 C37 C50 24.5(3)
C63 P9 C37 C50 131.1(2)
Fe1 P9 C37 C50 -104.6(2)
C29 C5 C45 C99 -1.1(5)
P5 C5 C45 C99 174.5(3)
C75 C37 C50 C84 -0.7(4)
P9 C37 C50 C84 175.5(2)
C33 P5 C55 C100 -119.7(3)
C5 P5 C55 C100 131.3(2)
Fe1 P5 C55 C100 5.1(3)
C33 P5 C55 C91 57.1(3)
C5 P5 C55 C91 -51.8(3)
Fe1 P5 C55 C91 -178.0(2)
C94 C49 C62 C63 -0.7(5)
C49 C62 C63 C51 -0.6(4)
C49 C62 C63 P9 -179.4(2)
C66 C51 C63 C62 1.6(4)
C66 C51 C63 P9 -179.5(2)
C37 P9 C63 C62 119.7(2)
C38 P9 C63 C62 -132.6(2)
Fe1 P9 C63 C62 -5.8(3)
C37 P9 C63 C51 -59.2(3)
C38 P9 C63 C51 48.6(3)
Fe1 P9 C63 C51 175.4(2)
C63 C51 C66 C94 -1.4(5)
C80 C43 C75 C37 0.9(4)
C50 C37 C75 C43 -0.3(4)
P9 C37 C75 C43 -176.6(2)
C75 C43 C80 C84 -0.7(5)
C43 C80 C84 C50 -0.3(5)
C37 C50 C84 C80 0.9(5)
C105 C72 C91 C55 -0.1(5)
C100 C55 C91 C72 0.4(4)
P5 C55 C91 C72 -176.5(2)
C62 C49 C94 C66 0.9(5)
C51 C66 C94 C49 0.1(5)
C5 C45 C99 C101 1.1(5)
C91 C55 C100 C112 -0.1(5)
P5 C55 C100 C112 176.7(2)
C45 C99 C101 C20 0.2(6)
C29 C20 C101 C99 -1.4(5)
C91 C72 C105 C112 -0.5(5)
C72 C105 C112 C100 0.7(5)
C55 C100 C112 C105 -0.4(5)
N73 Fe2 P6 C47 53.95(15)
N52 Fe2 P6 C47 -164.37(15)
P11 Fe2 P6 C47 -55.94(11)
N73 Fe2 P6 C2 -64.40(14)
N52 Fe2 P6 C2 77.28(15)
P11 Fe2 P6 C2 -174.29(10)
N73 Fe2 P6 C28 178.56(16)
N52 Fe2 P6 C28 -39.76(16)
P11 Fe2 P6 C28 68.67(13)
N73 Fe2 P11 C6 -29.47(15)
N52 Fe2 P11 C6 -170.03(15)
P6 Fe2 P11 C6 79.40(12)
N73 Fe2 P11 C13 89.58(14)
N52 Fe2 P11 C13 -50.97(14)
P6 Fe2 P11 C13 -161.54(10)
N73 Fe2 P11 C7 -152.64(14)
N52 Fe2 P11 C7 66.81(15)
P6 Fe2 P11 C7 -43.76(11)
N73 Fe2 N52 O87 -96(9)
P6 Fe2 N52 O87 136(9)
P11 Fe2 N52 O87 31(9)
N52 Fe2 N73 O113 -179(100)
P6 Fe2 N73 O113 -49(13)
P11 Fe2 N73 O113 55(13)
C47 P6 C2 C30 19.8(3)
C28 P6 C2 C30 -88.5(3)
Fe2 P6 C2 C30 143.7(2)
C47 P6 C2 C21 -163.2(2)
C28 P6 C2 C21 88.5(3)
Fe2 P6 C2 C21 -39.3(3)
C6 P11 C7 C27 173.6(2)
C13 P11 C7 C27 66.1(3)
Fe2 P11 C7 C27 -57.6(3)
C6 P11 C7 C78 -12.3(3)
C13 P11 C7 C78 -119.8(3)
Fe2 P11 C7 C78 116.6(2)
C6 P11 C13 C108 -64.0(3)
C7 P11 C13 C108 44.7(3)
Fe2 P11 C13 C108 169.9(2)
C6 P11 C13 C23 115.5(3)
C7 P11 C13 C23 -135.9(2)
Fe2 P11 C13 C23 -10.6(3)
C30 C2 C21 C69 1.1(5)
P6 C2 C21 C69 -176.1(2)
C108 C13 C23 C117 -0.1(5)
P11 C13 C23 C117 -179.5(3)
C78 C7 C27 C83 0.0(5)
P11 C7 C27 C83 174.5(2)
C21 C2 C30 C110 0.0(5)
P6 C2 C30 C110 177.0(2)
C79 C36 C47 C90 -0.2(5)
C79 C36 C47 P6 175.0(2)
C2 P6 C47 C90 -115.3(3)
C28 P6 C47 C90 -10.7(3)
Fe2 P6 C47 C90 121.2(3)
C2 P6 C47 C36 69.8(3)
C28 P6 C47 C36 174.4(2)
Fe2 P6 C47 C36 -53.7(3)
C2 C21 C69 C54 -1.6(5)
C110 C54 C69 C21 1.0(5)
C27 C7 C78 C17 0.7(5)
P11 C7 C78 C17 -173.3(3)
C93 C17 C78 C7 -0.8(5)
C47 C36 C79 C104 -0.2(5)
C7 C27 C83 C93 -0.7(5)
C36 C47 C90 C119 0.3(5)
P6 C47 C90 C119 -174.6(3)
C27 C83 C93 C17 0.6(5)
C78 C17 C93 C83 0.2(5)
C117 C86 C98 C108 0.1(5)
C36 C79 C104 C119 0.5(5)
C86 C98 C108 C13 0.5(5)
C23 C13 C108 C98 -0.5(5)
P11 C13 C108 C98 178.9(2)
C2 C30 C110 C54 -0.5(5)
C69 C54 C110 C30 0.0(5)
C98 C86 C117 C23 -0.7(5)
C13 C23 C117 C86 0.7(5)
C79 C104 C119 C90 -0.3(6)
C47 C90 C119 C104 -0.1(6)
